data_4514328
loop_
_publ_author_name
'Mixdorf, Jason C.'
'Sorlin, Alexandre M.'
'Zhang, Qi'
'Nguyen, Hien M.'

_publ_section_title
;
 Asymmetric Synthesis of Allylic Fluorides via Fluorination of Racemic
 Allylic Trichloroacetimidates Catalyzed by a Chiral Diene-Iridium Complex
;
_journal_issue 2
_journal_name_full 'ACS Catalysis'
_journal_page_first 790
_journal_paper_doi 10.1021/acscatal.7b03786
_journal_volume 8
_journal_year 2017
_chemical_absolute_configuration ad
_chemical_formula_moiety 'C22 H27 F O2'
_chemical_formula_sum 'C22 H27 F O2'
_chemical_formula_weight 342.43
_space_group_crystal_system orthorhombic
_space_group_IT_number 19
_space_group_name_Hall 'P 2ac 2ab'
_space_group_name_H-M_alt 'P 21 21 21'
_symmetry_space_group_name_Hall 'P 2ac 2ab'
_symmetry_space_group_name_H-M 'P 21 21 21'
_atom_sites_solution_hydrogens geom
_audit_creation_method SHELXL-2014/7
_cell_angle_alpha 90
_cell_angle_beta 90
_cell_angle_gamma 90
_cell_formula_units_Z 4
_cell_length_a 5.9526(5)
_cell_length_b 9.1966(7)
_cell_length_c 33.092(3)
_cell_measurement_reflns_used 8753
_cell_measurement_temperature 160(2)
_cell_measurement_theta_max 35.83
_cell_measurement_theta_min 2.47
_cell_volume 1811.6(3)
_computing_cell_refinement 'ApexII (Bruker-AXS, 2015)'
_computing_data_collection 'ApexII (Bruker-AXS, 2015)'
_computing_data_reduction 'ApexII (Bruker-AXS, 2015)'
_computing_structure_refinement 'SHELXL-2014/7 (Sheldrick, 2014)'
_computing_structure_solution 'Shelxt, ApexII (Bruker-AXS, 2015)'
_diffrn_ambient_temperature 160(2)
_diffrn_measured_fraction_theta_full 0.999
_diffrn_measured_fraction_theta_max 0.999
_diffrn_measurement_device_type 'Bruker Nonius KappaCCD-APEXII'
_diffrn_measurement_method 'phi and omega scans'
_diffrn_radiation_type MoK\a
_diffrn_radiation_wavelength 0.71073
_diffrn_reflns_av_R_equivalents 0.0426
_diffrn_reflns_av_unetI/netI 0.0185
_diffrn_reflns_Laue_measured_fraction_full 0.999
_diffrn_reflns_Laue_measured_fraction_max 0.999
_diffrn_reflns_limit_h_max 9
_diffrn_reflns_limit_h_min -9
_diffrn_reflns_limit_k_max 15
_diffrn_reflns_limit_k_min -15
_diffrn_reflns_limit_l_max 55
_diffrn_reflns_limit_l_min -55
_diffrn_reflns_number 151098
_diffrn_reflns_point_group_measured_fraction_full 0.999
_diffrn_reflns_point_group_measured_fraction_max 1.000
_diffrn_reflns_theta_full 25.242
_diffrn_reflns_theta_max 36.300
_diffrn_reflns_theta_min 2.298
_diffrn_source 'fine-focus sealed tube'
_exptl_absorpt_coefficient_mu 0.085
_exptl_absorpt_correction_T_max 0.7471
_exptl_absorpt_correction_T_min 0.7086
_exptl_absorpt_correction_type multi-scan
_exptl_absorpt_process_details 'Sortav, ApexII(Bruker-ASX, 2015)'
_exptl_crystal_colour colorless
_exptl_crystal_density_diffrn 1.256
_exptl_crystal_description rod
_exptl_crystal_F_000 736
_exptl_crystal_size_max 0.340
_exptl_crystal_size_mid 0.130
_exptl_crystal_size_min 0.130
_refine_diff_density_max 0.456
_refine_diff_density_min -0.184
_refine_diff_density_rms 0.047
_refine_ls_abs_structure_details
;
 Flack x determined using 3056 quotients [(I+)-(I-)]/[(I+)+(I-)]
 (Parsons, Flack and Wagner, Acta Cryst. B69 (2013) 249-259).
;
_refine_ls_abs_structure_Flack 0.01(11)
_refine_ls_extinction_method none
_refine_ls_goodness_of_fit_ref 1.080
_refine_ls_hydrogen_treatment constr
_refine_ls_matrix_type full
_refine_ls_number_parameters 227
_refine_ls_number_reflns 8753
_refine_ls_number_restraints 0
_refine_ls_restrained_S_all 1.080
_refine_ls_R_factor_all 0.0490
_refine_ls_R_factor_gt 0.0405
_refine_ls_shift/su_max 0.001
_refine_ls_shift/su_mean 0.000
_refine_ls_structure_factor_coef Fsqd
_refine_ls_weighting_details 'w=1/[\s^2^(Fo^2^)+(0.0637P)^2^+0.0970P] where P=(Fo^2^+2Fc^2^)/3'
_refine_ls_weighting_scheme calc
_refine_ls_wR_factor_gt 0.1024
_refine_ls_wR_factor_ref 0.1072
_reflns_Friedel_coverage 0.764
_reflns_Friedel_fraction_full 1.000
_reflns_Friedel_fraction_max 1.000
_reflns_number_gt 7711
_reflns_number_total 8753
_reflns_threshold_expression 'I > 2\s(I)'
_cod_data_source_file cs7b03786_si_004.cif
_cod_data_source_block ngu177
_cod_depositor_comments 'Adding full bibliography for 4514324--4514328.cif.'
_cod_database_code 4514328
_shelx_shelxl_version_number 2014/7
_shelx_space_group_comment
;
The symmetry employed for this shelxl refinement is uniquely defined
by the following loop, which should always be used as a source of
symmetry information in preference to the above space-group names.
They are only intended as comments.
;
_shelx_estimated_absorpt_t_min 0.972
_shelx_estimated_absorpt_t_max 0.989

loop_
_space_group_symop_operation_xyz
'x, y, z'
'-x+1/2, -y, z+1/2'
'-x, y+1/2, -z+1/2'
'x+1/2, -y+1/2, -z'

loop_
_atom_site_label
_atom_site_type_symbol
_atom_site_fract_x
_atom_site_fract_y
_atom_site_fract_z
_atom_site_U_iso_or_equiv
_atom_site_adp_type
_atom_site_occupancy
_atom_site_site_symmetry_order
_atom_site_calc_flag
_atom_site_refinement_flags_posn
_atom_site_refinement_flags_adp
C1 C 0.53472(17) 0.67292(12) 0.73008(3) 0.01993(17) Uani 1 1 d . .
H1 H 0.3999 0.6255 0.7380 0.024 Uiso 1 1 calc R U
C2 C 0.5935(2) 0.67478(13) 0.68922(3) 0.02256(19) Uani 1 1 d . .
H2 H 0.4994 0.6299 0.6697 0.027 Uiso 1 1 calc R U
O3 O 0.86643(17) 0.75320(11) 0.63837(2) 0.02926(19) Uani 1 1 d . .
C3 C 0.79112(19) 0.74308(12) 0.67752(3) 0.02061(17) Uani 1 1 d . .
C4 C 0.92628(18) 0.80887(12) 0.70655(3) 0.02006(17) Uani 1 1 d . .
H4 H 1.0621 0.8547 0.6985 0.024 Uiso 1 1 calc R U
C5 C 0.86586(15) 0.80877(11) 0.74729(3) 0.01674(15) Uani 1 1 d . .
C6 C 1.02158(18) 0.88366(13) 0.77685(3) 0.02264(19) Uani 1 1 d . .
H6A H 1.0612 0.9806 0.7660 0.027 Uiso 1 1 calc R U
H6B H 1.1620 0.8265 0.7789 0.027 Uiso 1 1 calc R U
C7 C 0.92375(18) 0.90286(12) 0.81904(3) 0.02101(18) Uani 1 1 d . .
H7A H 0.8202 0.9871 0.8191 0.025 Uiso 1 1 calc R U
H7B H 1.0467 0.9235 0.8383 0.025 Uiso 1 1 calc R U
C8 C 0.79707(16) 0.76739(11) 0.83271(3) 0.01674(15) Uani 1 1 d . .
H8 H 0.9013 0.6822 0.8316 0.020 Uiso 1 1 calc R U
C9 C 0.59680(15) 0.73884(11) 0.80404(3) 0.01592(15) Uani 1 1 d . .
H9 H 0.4920 0.8230 0.8074 0.019 Uiso 1 1 calc R U
C10 C 0.66770(15) 0.73862(10) 0.75985(3) 0.01547(15) Uani 1 1 d . .
C11 C 0.46431(18) 0.60241(13) 0.81654(3) 0.02164(18) Uani 1 1 d . .
H11A H 0.5600 0.5156 0.8125 0.026 Uiso 1 1 calc R U
H11B H 0.3311 0.5925 0.7988 0.026 Uiso 1 1 calc R U
C12 C 0.38652(18) 0.60742(14) 0.86092(3) 0.0244(2) Uani 1 1 d . .
H12A H 0.2707 0.6838 0.8641 0.029 Uiso 1 1 calc R U
H12B H 0.3181 0.5130 0.8683 0.029 Uiso 1 1 calc R U
C13 C 0.58299(18) 0.63918(12) 0.88906(3) 0.02066(18) Uani 1 1 d . .
C14 C 0.70195(17) 0.77977(11) 0.87541(3) 0.01975(17) Uani 1 1 d . .
H14 H 0.5818 0.8556 0.8739 0.024 Uiso 1 1 calc R U
C15 C 0.8489(2) 0.82164(16) 0.91181(3) 0.0301(2) Uani 1 1 d . .
H15A H 0.8919 0.9256 0.9109 0.036 Uiso 1 1 calc R U
H15B H 0.9863 0.7612 0.9131 0.036 Uiso 1 1 calc R U
C16 C 0.6912(3) 0.79012(17) 0.94767(4) 0.0360(3) Uani 1 1 d . .
H16A H 0.7770 0.7508 0.9708 0.043 Uiso 1 1 calc R U
H16B H 0.6137 0.8801 0.9564 0.043 Uiso 1 1 calc R U
C17 C 0.5218(2) 0.67843(16) 0.93246(3) 0.0288(2) Uani 1 1 d . .
O17 O 0.36383(19) 0.62942(17) 0.95139(3) 0.0453(3) Uani 1 1 d . .
C18 C 0.7433(2) 0.50817(14) 0.89265(4) 0.0289(2) Uani 1 1 d . .
H18A H 0.7899 0.4770 0.8656 0.043 Uiso 1 1 calc R U
H18B H 0.6660 0.4279 0.9063 0.043 Uiso 1 1 calc R U
H18C H 0.8760 0.5363 0.9083 0.043 Uiso 1 1 calc R U
C20 C 0.7330(2) 0.68666(13) 0.60790(3) 0.0273(2) Uani 1 1 d . .
H20A H 0.5749 0.7187 0.6104 0.033 Uiso 1 1 calc R U
H20B H 0.7379 0.5796 0.6108 0.033 Uiso 1 1 calc R U
C21 C 0.8263(3) 0.73102(14) 0.56718(4) 0.0339(3) Uani 1 1 d . .
H21 H 0.8269 0.8395 0.5652 0.041 Uiso 1 1 calc R U
F21 F 1.04651(18) 0.67991(11) 0.56407(3) 0.0442(2) Uani 1 1 d . .
C22 C 0.6830(3) 0.67033(19) 0.53404(4) 0.0437(4) Uani 1 1 d . .
H22 H 0.5380 0.7115 0.5304 0.052 Uiso 1 1 calc R U
C23 C 0.7428(4) 0.5644(2) 0.50967(5) 0.0529(5) Uani 1 1 d . .
H23A H 0.8864 0.5205 0.5124 0.063 Uiso 1 1 calc R U
H23B H 0.6423 0.5317 0.4893 0.063 Uiso 1 1 calc R U

loop_
_atom_site_aniso_label
_atom_site_aniso_U_11
_atom_site_aniso_U_22
_atom_site_aniso_U_33
_atom_site_aniso_U_23
_atom_site_aniso_U_13
_atom_site_aniso_U_12
C1 0.0191(4) 0.0247(4) 0.0160(4) -0.0022(3) -0.0006(3) -0.0049(3)
C2 0.0270(5) 0.0249(5) 0.0158(4) -0.0021(3) -0.0010(3) -0.0052(4)
O3 0.0405(5) 0.0322(4) 0.0151(3) -0.0001(3) 0.0047(3) -0.0088(4)
C3 0.0268(4) 0.0199(4) 0.0151(3) 0.0012(3) 0.0021(3) -0.0008(3)
C4 0.0207(4) 0.0213(4) 0.0183(4) 0.0025(3) 0.0014(3) -0.0025(3)
C5 0.0158(3) 0.0173(4) 0.0171(3) 0.0016(3) -0.0012(3) -0.0008(3)
C6 0.0183(4) 0.0288(5) 0.0208(4) 0.0009(4) -0.0032(3) -0.0074(4)
C7 0.0216(4) 0.0218(4) 0.0196(4) -0.0010(3) -0.0042(3) -0.0047(3)
C8 0.0152(3) 0.0197(4) 0.0153(3) -0.0014(3) -0.0029(3) 0.0000(3)
C9 0.0133(3) 0.0200(4) 0.0145(3) -0.0009(3) -0.0013(3) -0.0005(3)
C10 0.0141(3) 0.0172(4) 0.0151(3) -0.0010(3) -0.0014(3) -0.0002(3)
C11 0.0215(4) 0.0271(5) 0.0163(4) -0.0008(3) 0.0005(3) -0.0081(4)
C12 0.0200(4) 0.0354(5) 0.0177(4) 0.0014(4) 0.0021(3) -0.0045(4)
C13 0.0205(4) 0.0271(5) 0.0144(4) 0.0008(3) 0.0009(3) 0.0026(3)
C14 0.0211(4) 0.0232(4) 0.0149(3) -0.0026(3) -0.0023(3) 0.0023(3)
C15 0.0342(6) 0.0387(6) 0.0173(4) -0.0048(4) -0.0072(4) -0.0036(5)
C16 0.0458(7) 0.0458(7) 0.0164(4) -0.0069(4) -0.0007(5) 0.0020(6)
C17 0.0283(5) 0.0426(6) 0.0156(4) 0.0008(4) 0.0019(4) 0.0078(5)
O17 0.0361(5) 0.0785(9) 0.0214(4) 0.0029(5) 0.0094(4) -0.0002(6)
C18 0.0329(6) 0.0279(5) 0.0258(5) 0.0057(4) 0.0029(4) 0.0075(4)
C20 0.0411(6) 0.0251(5) 0.0155(4) 0.0003(4) 0.0009(4) 0.0004(5)
C21 0.0572(8) 0.0273(5) 0.0174(4) 0.0026(4) 0.0052(5) 0.0039(6)
F21 0.0533(6) 0.0481(5) 0.0312(4) 0.0004(4) 0.0136(4) -0.0020(4)
C22 0.0669(10) 0.0469(8) 0.0174(5) 0.0011(5) -0.0026(6) 0.0059(8)
C23 0.0837(14) 0.0519(9) 0.0232(6) -0.0069(6) 0.0043(7) -0.0058(10)

loop_
_atom_type_symbol
_atom_type_description
_atom_type_scat_dispersion_real
_atom_type_scat_dispersion_imag
_atom_type_scat_source
C C 0.0033 0.0016 'International Tables Vol C Tables 4.2.6.8 and 6.1.1.4'
H H 0.0000 0.0000 'International Tables Vol C Tables 4.2.6.8 and 6.1.1.4'
O O 0.0106 0.0060 'International Tables Vol C Tables 4.2.6.8 and 6.1.1.4'
F F 0.0171 0.0103 'International Tables Vol C Tables 4.2.6.8 and 6.1.1.4'

loop_
_geom_angle_atom_site_label_1
_geom_angle_atom_site_label_2
_geom_angle_atom_site_label_3
_geom_angle
C2 C1 C10 122.27(9)
C2 C1 H1 118.9
C10 C1 H1 118.9
C3 C2 C1 119.19(9)
C3 C2 H2 120.4
C1 C2 H2 120.4
C3 O3 C20 117.21(10)
O3 C3 C2 124.74(10)
O3 C3 C4 115.65(10)
C2 C3 C4 119.60(9)
C3 C4 C5 121.18(9)
C3 C4 H4 119.4
C5 C4 H4 119.4
C4 C5 C10 120.12(9)
C4 C5 C6 117.79(9)
C10 C5 C6 122.08(8)
C5 C6 C7 114.27(8)
C5 C6 H6A 108.7
C7 C6 H6A 108.7
C5 C6 H6B 108.7
C7 C6 H6B 108.7
H6A C6 H6B 107.6
C6 C7 C8 111.49(8)
C6 C7 H7A 109.3
C8 C7 H7A 109.3
C6 C7 H7B 109.3
C8 C7 H7B 109.3
H7A C7 H7B 108.0
C7 C8 C14 113.39(8)
C7 C8 C9 109.76(8)
C14 C8 C9 107.14(8)
C7 C8 H8 108.8
C14 C8 H8 108.8
C9 C8 H8 108.8
C10 C9 C11 113.53(8)
C10 C9 C8 112.09(7)
C11 C9 C8 111.64(8)
C10 C9 H9 106.3
C11 C9 H9 106.3
C8 C9 H9 106.3
C1 C10 C5 117.63(8)
C1 C10 C9 121.30(8)
C5 C10 C9 121.03(8)
C9 C11 C12 112.70(9)
C9 C11 H11A 109.1
C12 C11 H11A 109.1
C9 C11 H11B 109.1
C12 C11 H11B 109.1
H11A C11 H11B 107.8
C13 C12 C11 110.97(8)
C13 C12 H12A 109.4
C11 C12 H12A 109.4
C13 C12 H12B 109.4
C11 C12 H12B 109.4
H12A C12 H12B 108.0
C12 C13 C17 115.96(9)
C12 C13 C18 111.87(10)
C17 C13 C18 105.10(9)
C12 C13 C14 109.52(9)
C17 C13 C14 100.79(9)
C18 C13 C14 113.18(9)
C8 C14 C15 122.20(9)
C8 C14 C13 112.28(8)
C15 C14 C13 103.98(9)
C8 C14 H14 105.7
C15 C14 H14 105.7
C13 C14 H14 105.7
C14 C15 C16 102.11(10)
C14 C15 H15A 111.3
C16 C15 H15A 111.3
C14 C15 H15B 111.3
C16 C15 H15B 111.3
H15A C15 H15B 109.2
C17 C16 C15 105.98(9)
C17 C16 H16A 110.5
C15 C16 H16A 110.5
C17 C16 H16B 110.5
C15 C16 H16B 110.5
H16A C16 H16B 108.7
O17 C17 C16 126.21(12)
O17 C17 C13 125.59(13)
C16 C17 C13 108.20(10)
C13 C18 H18A 109.5
C13 C18 H18B 109.5
H18A C18 H18B 109.5
C13 C18 H18C 109.5
H18A C18 H18C 109.5
H18B C18 H18C 109.5
O3 C20 C21 108.10(11)
O3 C20 H20A 110.1
C21 C20 H20A 110.1
O3 C20 H20B 110.1
C21 C20 H20B 110.1
H20A C20 H20B 108.4
F21 C21 C22 110.82(12)
F21 C21 C20 108.60(11)
C22 C21 C20 110.05(13)
F21 C21 H21 109.1
C22 C21 H21 109.1
C20 C21 H21 109.1
C23 C22 C21 124.87(19)
C23 C22 H22 117.6
C21 C22 H22 117.6
C22 C23 H23A 120.0
C22 C23 H23B 120.0
H23A C23 H23B 120.0

loop_
_geom_bond_atom_site_label_1
_geom_bond_atom_site_label_2
_geom_bond_distance
C1 C2 1.3965(14)
C1 C10 1.4007(13)
C1 H1 0.9500
C2 C3 1.3887(15)
C2 H2 0.9500
O3 C3 1.3742(12)
O3 C20 1.4218(15)
C3 C4 1.3915(15)
C4 C5 1.3951(13)
C4 H4 0.9500
C5 C10 1.4072(13)
C5 C6 1.5134(14)
C6 C7 1.5231(15)
C6 H6A 0.9900
C6 H6B 0.9900
C7 C8 1.5250(14)
C7 H7A 0.9900
C7 H7B 0.9900
C8 C14 1.5264(13)
C8 C9 1.5460(13)
C8 H8 1.0000
C9 C10 1.5222(12)
C9 C11 1.5387(14)
C9 H9 1.0000
C11 C12 1.5404(14)
C11 H11A 0.9900
C11 H11B 0.9900
C12 C13 1.5234(15)
C12 H12A 0.9900
C12 H12B 0.9900
C13 C17 1.5249(15)
C13 C18 1.5416(16)
C13 C14 1.5419(16)
C14 C15 1.5376(15)
C14 H14 1.0000
C15 C16 1.5407(19)
C15 H15A 0.9900
C15 H15B 0.9900
C16 C17 1.525(2)
C16 H16A 0.9900
C16 H16B 0.9900
C17 O17 1.2163(17)
C18 H18A 0.9800
C18 H18B 0.9800
C18 H18C 0.9800
C20 C21 1.5135(16)
C20 H20A 0.9900
C20 H20B 0.9900
C21 F21 1.397(2)
C21 C22 1.497(2)
C21 H21 1.0000
C22 C23 1.314(2)
C22 H22 0.9500
C23 H23A 0.9500
C23 H23B 0.9500

loop_
_geom_torsion_atom_site_label_1
_geom_torsion_atom_site_label_2
_geom_torsion_atom_site_label_3
_geom_torsion_atom_site_label_4
_geom_torsion
C10 C1 C2 C3 0.44(17)
C20 O3 C3 C2 -1.02(17)
C20 O3 C3 C4 179.74(10)
C1 C2 C3 O3 -179.51(11)
C1 C2 C3 C4 -0.29(17)
O3 C3 C4 C5 178.66(10)
C2 C3 C4 C5 -0.62(16)
C3 C4 C5 C10 1.41(16)
C3 C4 C5 C6 -179.59(10)
C4 C5 C6 C7 169.35(9)
C10 C5 C6 C7 -11.67(14)
C5 C6 C7 C8 41.68(12)
C6 C7 C8 C14 178.24(8)
C6 C7 C8 C9 -61.99(11)
C7 C8 C9 C10 51.06(11)
C14 C8 C9 C10 174.58(8)
C7 C8 C9 C11 179.71(8)
C14 C8 C9 C11 -56.77(10)
C2 C1 C10 C5 0.33(15)
C2 C1 C10 C9 178.26(10)
C4 C5 C10 C1 -1.23(14)
C6 C5 C10 C1 179.81(10)
C4 C5 C10 C9 -179.17(9)
C6 C5 C10 C9 1.87(14)
C11 C9 C10 C1 32.61(13)
C8 C9 C10 C1 160.26(9)
C11 C9 C10 C5 -149.52(9)
C8 C9 C10 C5 -21.87(12)
C10 C9 C11 C12 -177.84(9)
C8 C9 C11 C12 54.28(11)
C9 C11 C12 C13 -52.57(13)
C11 C12 C13 C17 167.61(10)
C11 C12 C13 C18 -71.88(12)
C11 C12 C13 C14 54.43(12)
C7 C8 C14 C15 -53.21(13)
C9 C8 C14 C15 -174.47(10)
C7 C8 C14 C13 -177.72(8)
C9 C8 C14 C13 61.02(10)
C12 C13 C14 C8 -61.05(11)
C17 C13 C14 C8 176.24(8)
C18 C13 C14 C8 64.52(11)
C12 C13 C14 C15 164.89(9)
C17 C13 C14 C15 42.18(11)
C18 C13 C14 C15 -69.54(11)
C8 C14 C15 C16 -169.39(10)
C13 C14 C15 C16 -41.19(12)
C14 C15 C16 C17 23.62(14)
C15 C16 C17 O17 -177.16(14)
C15 C16 C17 C13 2.36(14)
C12 C13 C17 O17 34.25(18)
C18 C13 C17 O17 -89.83(16)
C14 C13 C17 O17 152.36(13)
C12 C13 C17 C16 -145.27(11)
C18 C13 C17 C16 90.64(12)
C14 C13 C17 C16 -27.16(12)
C3 O3 C20 C21 171.21(10)
O3 C20 C21 F21 61.75(13)
O3 C20 C21 C22 -176.78(12)
F21 C21 C22 C23 11.2(2)
C20 C21 C22 C23 -108.93(19)
